data_4335296
loop_
_publ_author_name
'Erandi Bernab\'e-Pablo'
'Vojtech Jancik'
'M\'onica Moya-Cabrera'

_publ_section_title
;
 A Synthetic Route to a Molecular Galloxane Dihydroxide and Its Group 4
 Heterobimetallic Compounds
;
_journal_name_full 'Inorganic Chemistry'
_journal_page_first 6944
_journal_page_last 6950
_journal_paper_doi 10.1021/ic4010054
_journal_volume 52
_journal_year 2013
_chemical_formula_moiety 'C54 H78 Ga2 N6 O3 Zr, 0.5( C7 H8)'
_chemical_formula_sum 'C57.5 H82 Ga2 N6 O3 Zr'
_chemical_formula_weight 1135.95
_chemical_name_systematic
;
 ?
;
_space_group_IT_number 2
_symmetry_cell_setting triclinic
_symmetry_space_group_name_Hall '-P 1'
_symmetry_space_group_name_H-M 'P -1'
_atom_sites_solution_hydrogens geom
_atom_sites_solution_primary direct
_atom_sites_solution_secondary difmap
_audit_creation_method SHELXL-97
_cell_angle_alpha 95.605(1)
_cell_angle_beta 90.835(1)
_cell_angle_gamma 112.228(1)
_cell_formula_units_Z 2
_cell_length_a 10.4374(4)
_cell_length_b 13.5148(5)
_cell_length_c 21.8467(8)
_cell_measurement_reflns_used 9982
_cell_measurement_temperature 100(2)
_cell_measurement_theta_max 25.03
_cell_measurement_theta_min 2.26
_cell_volume 2834.59(18)
_computing_cell_refinement 'Bruker SAINT'
_computing_data_collection 'Bruker APEX2'
_computing_data_reduction 'Bruker SAINT'
_computing_molecular_graphics 'Bruker SHELXTL'
_computing_publication_material 'Bruker SHELXTL'
_computing_structure_refinement 'SHELXL-97 (Sheldrick, 1997)'
_computing_structure_solution 'SHELXS-97 (Sheldrick, 1990)'
_diffrn_ambient_temperature 100(2)
_diffrn_detector_area_resol_mean 8.333
_diffrn_measured_fraction_theta_full 0.999
_diffrn_measured_fraction_theta_max 0.999
_diffrn_measurement_device_type 'Bruker APEX-II CCD'
_diffrn_measurement_method '\w scans'
_diffrn_radiation_monochromator graphite
_diffrn_radiation_source 'fine-focus sealed tube'
_diffrn_radiation_type MoK\a
_diffrn_radiation_wavelength 0.71073
_diffrn_reflns_av_R_equivalents 0.0314
_diffrn_reflns_av_sigmaI/netI 0.0300
_diffrn_reflns_limit_h_max 12
_diffrn_reflns_limit_h_min -12
_diffrn_reflns_limit_k_max 16
_diffrn_reflns_limit_k_min -16
_diffrn_reflns_limit_l_max 26
_diffrn_reflns_limit_l_min -26
_diffrn_reflns_number 33440
_diffrn_reflns_theta_full 25.05
_diffrn_reflns_theta_max 25.05
_diffrn_reflns_theta_min 1.64
_diffrn_standards_number 0
_exptl_absorpt_coefficient_mu 1.171
_exptl_absorpt_correction_T_max 0.9040
_exptl_absorpt_correction_T_min 0.6428
_exptl_absorpt_correction_type multi-scan
_exptl_absorpt_process_details 'SADABS 2008/2, Sheldrick'
_exptl_crystal_colour colourless
_exptl_crystal_density_diffrn 1.331
_exptl_crystal_description plate
_exptl_crystal_F_000 1190
_exptl_crystal_size_max 0.41
_exptl_crystal_size_mid 0.21
_exptl_crystal_size_min 0.09
_refine_diff_density_max 0.698
_refine_diff_density_min -0.413
_refine_diff_density_rms 0.058
_refine_ls_extinction_method none
_refine_ls_goodness_of_fit_ref 1.022
_refine_ls_hydrogen_treatment constr
_refine_ls_matrix_type full
_refine_ls_number_parameters 698
_refine_ls_number_reflns 10029
_refine_ls_number_restraints 98
_refine_ls_restrained_S_all 1.021
_refine_ls_R_factor_all 0.0347
_refine_ls_R_factor_gt 0.0277
_refine_ls_shift/su_max 0.001
_refine_ls_shift/su_mean 0.000
_refine_ls_structure_factor_coef Fsqd
_refine_ls_weighting_details 'calc w=1/[\s^2^(Fo^2^)+(0.0308P)^2^+2.0463P] where P=(Fo^2^+2Fc^2^)/3'
_refine_ls_weighting_scheme calc
_refine_ls_wR_factor_gt 0.0656
_refine_ls_wR_factor_ref 0.0685
_reflns_number_gt 8692
_reflns_number_total 10029
_reflns_threshold_expression >2sigma(I)
_cod_data_source_file ic4010054_si_001_4.cif
_cod_data_source_block Compound7
_cod_original_cell_volume 2834.6(2)
_cod_original_formula_sum 'C57.50 H82 Ga2 N6 O3 Zr'
_cod_database_code 4335296

loop_
_symmetry_equiv_pos_as_xyz
'x, y, z'
'-x, -y, -z'

loop_
_atom_site_label
_atom_site_type_symbol
_atom_site_fract_x
_atom_site_fract_y
_atom_site_fract_z
_atom_site_U_iso_or_equiv
_atom_site_adp_type
_atom_site_occupancy
_atom_site_symmetry_multiplicity
_atom_site_calc_flag
_atom_site_refinement_flags
_atom_site_disorder_assembly
_atom_site_disorder_group
Zr1 Zr 0.33658(2) 0.109263(17) 0.335731(10) 0.01540(6) Uani 1 1 d . A .
Ga1 Ga 0.57854(2) 0.053020(18) 0.249071(11) 0.01316(6) Uani 1 1 d . . .
Ga2 Ga 0.32382(2) 0.080635(18) 0.178968(11) 0.01215(6) Uani 1 1 d . . .
O1 O 0.47955(15) 0.05477(12) 0.18089(7) 0.0158(3) Uani 1 1 d . . .
O2 O 0.49392(15) 0.07103(12) 0.31941(7) 0.0174(3) Uani 1 1 d . . .
O3 O 0.26252(15) 0.11157(12) 0.25388(7) 0.0160(3) Uani 1 1 d . . .
N1 N 0.62824(18) -0.07125(14) 0.25204(8) 0.0151(4) Uani 1 1 d . . .
N2 N 0.76657(18) 0.15875(14) 0.25240(9) 0.0149(4) Uani 1 1 d . . .
N3 N 0.31321(18) 0.18945(14) 0.12806(8) 0.0145(4) Uani 1 1 d . . .
N4 N 0.16882(18) -0.03831(14) 0.13420(8) 0.0144(4) Uani 1 1 d . . .
N5 N 0.2019(2) -0.00599(16) 0.38692(9) 0.0232(4) Uani 1 1 d . . .
C1 C 0.7852(2) -0.16754(18) 0.25222(13) 0.0243(5) Uani 1 1 d . . .
H1A H 0.7275 -0.2238 0.2205 0.036 Uiso 1 1 calc R . .
H1B H 0.7626 -0.1917 0.2930 0.036 Uiso 1 1 calc R . .
H1C H 0.8832 -0.1528 0.2459 0.036 Uiso 1 1 calc R . .
C2 C 0.7579(2) -0.06622(18) 0.24801(11) 0.0180(5) Uani 1 1 d . . .
C3 C 0.8724(2) 0.02796(18) 0.24216(11) 0.0187(5) Uani 1 1 d . . .
H3A H 0.9567 0.0192 0.2335 0.022 Uiso 1 1 calc R . .
C4 C 0.8784(2) 0.13396(18) 0.24755(10) 0.0162(5) Uani 1 1 d . . .
C5 C 1.0191(2) 0.22317(18) 0.25006(12) 0.0208(5) Uani 1 1 d . . .
H5A H 1.0223 0.2688 0.2174 0.031 Uiso 1 1 calc R . .
H5B H 1.0899 0.1924 0.2442 0.031 Uiso 1 1 calc R . .
H5C H 1.0369 0.2665 0.2902 0.031 Uiso 1 1 calc R . .
C6 C 0.5230(2) -0.17211(17) 0.26444(11) 0.0159(5) Uani 1 1 d . . .
C7 C 0.4959(2) -0.19216(18) 0.32535(11) 0.0178(5) Uani 1 1 d . . .
C8 C 0.3912(2) -0.28913(18) 0.33575(11) 0.0193(5) Uani 1 1 d . . .
H8A H 0.3689 -0.3027 0.3769 0.023 Uiso 1 1 calc R . .
C9 C 0.3183(2) -0.36674(18) 0.28759(11) 0.0198(5) Uani 1 1 d . . .
C10 C 0.3533(2) -0.34552(18) 0.22797(11) 0.0199(5) Uani 1 1 d . . .
H10A H 0.3084 -0.3994 0.1949 0.024 Uiso 1 1 calc R . .
C11 C 0.4520(2) -0.24804(18) 0.21499(10) 0.0168(5) Uani 1 1 d . . .
C12 C 0.4815(3) -0.2252(2) 0.14946(11) 0.0238(5) Uani 1 1 d . . .
H12A H 0.4686 -0.1590 0.1425 0.036 Uiso 1 1 calc R . .
H12B H 0.4179 -0.2852 0.1213 0.036 Uiso 1 1 calc R . .
H12C H 0.5773 -0.2166 0.1419 0.036 Uiso 1 1 calc R . .
C13 C 0.2025(2) -0.46975(19) 0.29984(12) 0.0270(6) Uani 1 1 d . . .
H13A H 0.1823 -0.5225 0.2633 0.041 Uiso 1 1 calc R . .
H13B H 0.1194 -0.4552 0.3093 0.041 Uiso 1 1 calc R . .
H13C H 0.2308 -0.4985 0.3349 0.041 Uiso 1 1 calc R . .
C14 C 0.5780(3) -0.11189(19) 0.37842(11) 0.0233(5) Uani 1 1 d . . .
H14A H 0.5745 -0.0416 0.3738 0.035 Uiso 1 1 calc R . .
H14B H 0.6746 -0.1059 0.3787 0.035 Uiso 1 1 calc R . .
H14C H 0.5384 -0.1361 0.4173 0.035 Uiso 1 1 calc R . .
C15 C 0.7852(2) 0.27050(17) 0.26324(11) 0.0165(5) Uani 1 1 d . . .
C16 C 0.8004(2) 0.31869(18) 0.32409(11) 0.0201(5) Uani 1 1 d . . .
C17 C 0.8148(2) 0.42616(19) 0.33302(13) 0.0276(6) Uani 1 1 d . . .
H17A H 0.8245 0.4604 0.3739 0.033 Uiso 1 1 calc R . .
C18 C 0.8155(2) 0.48426(19) 0.28444(14) 0.0293(6) Uani 1 1 d . . .
C19 C 0.8028(2) 0.43462(19) 0.22477(13) 0.0260(6) Uani 1 1 d . . .
H19A H 0.8055 0.4748 0.1912 0.031 Uiso 1 1 calc R . .
C20 C 0.7861(2) 0.32696(18) 0.21296(11) 0.0201(5) Uani 1 1 d . . .
C21 C 0.7706(2) 0.2732(2) 0.14845(11) 0.0253(6) Uani 1 1 d . . .
H21A H 0.7617 0.3214 0.1195 0.038 Uiso 1 1 calc R . .
H21B H 0.6875 0.2066 0.1440 0.038 Uiso 1 1 calc R . .
H21C H 0.8523 0.2563 0.1397 0.038 Uiso 1 1 calc R . .
C22 C 0.8286(3) 0.6003(2) 0.29587(17) 0.0470(8) Uani 1 1 d . . .
H22A H 0.9052 0.6400 0.3264 0.070 Uiso 1 1 calc R . .
H22B H 0.7421 0.6027 0.3114 0.070 Uiso 1 1 calc R . .
H22C H 0.8470 0.6332 0.2572 0.070 Uiso 1 1 calc R . .
C23 C 0.8031(3) 0.2571(2) 0.37755(12) 0.0286(6) Uani 1 1 d . . .
H23A H 0.7191 0.1913 0.3749 0.043 Uiso 1 1 calc R . .
H23B H 0.8071 0.3017 0.4162 0.043 Uiso 1 1 calc R . .
H23C H 0.8849 0.2381 0.3763 0.043 Uiso 1 1 calc R . .
C24 C 0.1675(2) 0.27338(19) 0.08253(12) 0.0239(5) Uani 1 1 d . . .
H24A H 0.2049 0.3375 0.1126 0.036 Uiso 1 1 calc R . .
H24B H 0.0685 0.2559 0.0736 0.036 Uiso 1 1 calc R . .
H24C H 0.2166 0.2873 0.0445 0.036 Uiso 1 1 calc R . .
C25 C 0.1864(2) 0.17994(18) 0.10863(10) 0.0165(5) Uani 1 1 d . . .
C26 C 0.0681(2) 0.08642(18) 0.10884(10) 0.0173(5) Uani 1 1 d . . .
H26A H -0.0182 0.0943 0.1045 0.021 Uiso 1 1 calc R . .
C27 C 0.0611(2) -0.01734(18) 0.11469(10) 0.0166(5) Uani 1 1 d . . .
C28 C -0.0763(2) -0.10851(19) 0.09571(12) 0.0244(5) Uani 1 1 d . . .
H28A H -0.0914 -0.1658 0.1223 0.037 Uiso 1 1 calc R . .
H28B H -0.0753 -0.1369 0.0528 0.037 Uiso 1 1 calc R . .
H28C H -0.1513 -0.0818 0.0998 0.037 Uiso 1 1 calc R . .
C29 C 0.4269(2) 0.28551(18) 0.11418(10) 0.0168(5) Uani 1 1 d . . .
C30 C 0.4671(2) 0.37940(18) 0.15514(11) 0.0195(5) Uani 1 1 d . . .
C31 C 0.5613(2) 0.47405(19) 0.13609(12) 0.0243(5) Uani 1 1 d . . .
H31A H 0.5872 0.5389 0.1630 0.029 Uiso 1 1 calc R . .
C32 C 0.6184(2) 0.4766(2) 0.07916(12) 0.0247(6) Uani 1 1 d . . .
C33 C 0.5817(2) 0.3808(2) 0.04081(12) 0.0244(5) Uani 1 1 d . . .
H33A H 0.6228 0.3811 0.0023 0.029 Uiso 1 1 calc R . .
C34 C 0.4859(2) 0.28414(19) 0.05734(11) 0.0198(5) Uani 1 1 d . . .
C35 C 0.4476(3) 0.1808(2) 0.01542(12) 0.0296(6) Uani 1 1 d . . .
H35A H 0.4641 0.1268 0.0377 0.044 Uiso 1 1 calc R . .
H35B H 0.5043 0.1936 -0.0205 0.044 Uiso 1 1 calc R . .
H35C H 0.3494 0.1547 0.0018 0.044 Uiso 1 1 calc R . .
C36 C 0.7188(3) 0.5815(2) 0.05967(14) 0.0367(7) Uani 1 1 d . . .
H36A H 0.8007 0.6104 0.0884 0.055 Uiso 1 1 calc R . .
H36B H 0.6736 0.6333 0.0600 0.055 Uiso 1 1 calc R . .
H36C H 0.7470 0.5686 0.0180 0.055 Uiso 1 1 calc R . .
C37 C 0.4113(3) 0.3794(2) 0.21804(12) 0.0302(6) Uani 1 1 d . . .
H37A H 0.4391 0.4537 0.2372 0.045 Uiso 1 1 calc R . .
H37B H 0.4483 0.3395 0.2435 0.045 Uiso 1 1 calc R . .
H37C H 0.3099 0.3450 0.2145 0.045 Uiso 1 1 calc R . .
C38 C 0.1575(2) -0.14864(17) 0.12413(11) 0.0164(5) Uani 1 1 d . . .
C39 C 0.1672(2) -0.19132(18) 0.06397(11) 0.0193(5) Uani 1 1 d . . .
C40 C 0.1400(2) -0.30076(19) 0.05301(12) 0.0240(5) Uani 1 1 d . . .
H40A H 0.1469 -0.3305 0.0125 0.029 Uiso 1 1 calc R . .
C41 C 0.1031(2) -0.36782(19) 0.09955(12) 0.0245(5) Uani 1 1 d . . .
C42 C 0.1008(2) -0.32183(18) 0.15906(11) 0.0207(5) Uani 1 1 d . . .
H42A H 0.0771 -0.3666 0.1914 0.025 Uiso 1 1 calc R . .
C43 C 0.1324(2) -0.21162(17) 0.17279(11) 0.0165(5) Uani 1 1 d . . .
C44 C 0.1450(2) -0.16442(18) 0.23899(11) 0.0200(5) Uani 1 1 d . . .
H44A H 0.1141 -0.1041 0.2418 0.030 Uiso 1 1 calc R . .
H44B H 0.2419 -0.1388 0.2545 0.030 Uiso 1 1 calc R . .
H44C H 0.0870 -0.2196 0.2637 0.030 Uiso 1 1 calc R . .
C45 C 0.0694(3) -0.4871(2) 0.08686(14) 0.0393(7) Uani 1 1 d . . .
H45A H 0.0916 -0.5139 0.1240 0.059 Uiso 1 1 calc R . .
H45B H 0.1241 -0.5003 0.0533 0.059 Uiso 1 1 calc R . .
H45C H -0.0296 -0.5245 0.0750 0.059 Uiso 1 1 calc R . .
C46 C 0.2092(3) -0.1202(2) 0.01280(11) 0.0251(5) Uani 1 1 d . . .
H46A H 0.1392 -0.0899 0.0057 0.038 Uiso 1 1 calc R . .
H46B H 0.2167 -0.1627 -0.0250 0.038 Uiso 1 1 calc R . .
H46C H 0.2989 -0.0617 0.0244 0.038 Uiso 1 1 calc R . .
C47 C 0.0748(3) -0.0068(3) 0.41356(15) 0.0463(8) Uani 1 1 d . . .
H47A H 0.0848 -0.0044 0.4589 0.056 Uiso 1 1 calc R . .
H47B H -0.0025 -0.0749 0.3981 0.056 Uiso 1 1 calc R . .
C48 C 0.0394(3) 0.0870(3) 0.39819(14) 0.0407(7) Uani 1 1 d . . .
H48A H -0.0520 0.0785 0.4128 0.061 Uiso 1 1 calc R . .
H48B H 0.0383 0.0891 0.3535 0.061 Uiso 1 1 calc R . .
H48C H 0.1092 0.1542 0.4183 0.061 Uiso 1 1 calc R . .
C49 C 0.2318(3) -0.0987(2) 0.40173(12) 0.0266(6) Uani 1 1 d . . .
H49A H 0.3043 -0.1055 0.3749 0.032 Uiso 1 1 calc R . .
H49B H 0.1471 -0.1645 0.3919 0.032 Uiso 1 1 calc R . .
C50 C 0.2799(3) -0.0935(2) 0.46850(12) 0.0379(7) Uani 1 1 d . . .
H50A H 0.3011 -0.1569 0.4740 0.057 Uiso 1 1 calc R . .
H50B H 0.2064 -0.0918 0.4955 0.057 Uiso 1 1 calc R . .
H50C H 0.3633 -0.0283 0.4790 0.057 Uiso 1 1 calc R . .
N6 N 0.3949(2) 0.25791(16) 0.38634(9) 0.0259(5) Uani 1 1 d D . .
C51 C 0.4697(19) 0.270(2) 0.4464(5) 0.044(2) Uani 0.73(5) 1 d PDU A 1
H51A H 0.5565 0.3349 0.4487 0.053 Uiso 0.73(5) 1 calc PR A 1
H51B H 0.4954 0.2071 0.4487 0.053 Uiso 0.73(5) 1 calc PR A 1
C52 C 0.386(2) 0.2802(13) 0.5020(4) 0.061(3) Uani 0.73(5) 1 d PDU A 1
H52A H 0.3599 0.3423 0.5002 0.092 Uiso 0.73(5) 1 calc PR A 1
H52B H 0.4425 0.2900 0.5401 0.092 Uiso 0.73(5) 1 calc PR A 1
H52C H 0.3023 0.2147 0.5014 0.092 Uiso 0.73(5) 1 calc PR A 1
C51A C 0.490(5) 0.270(7) 0.4390(11) 0.048(5) Uani 0.27(5) 1 d PDU A 2
H51C H 0.5814 0.3259 0.4327 0.058 Uiso 0.27(5) 1 calc PR A 2
H51D H 0.5027 0.2013 0.4410 0.058 Uiso 0.27(5) 1 calc PR A 2
C52A C 0.439(4) 0.301(3) 0.4999(11) 0.052(5) Uani 0.27(5) 1 d PDU A 2
H52D H 0.4943 0.2921 0.5340 0.078 Uiso 0.27(5) 1 calc PR A 2
H52E H 0.3412 0.2539 0.5028 0.078 Uiso 0.27(5) 1 calc PR A 2
H52F H 0.4473 0.3757 0.5023 0.078 Uiso 0.27(5) 1 calc PR A 2
C53 C 0.3602(3) 0.3503(2) 0.37717(12) 0.0274(6) Uani 1 1 d D A .
H53A H 0.2967 0.3570 0.4091 0.033 Uiso 1 1 calc R . .
H53B H 0.3094 0.3364 0.3366 0.033 Uiso 1 1 calc R . .
C54 C 0.4837(3) 0.4570(2) 0.37968(15) 0.0409(7) Uani 1 1 d D . .
H54A H 0.4517 0.5134 0.3700 0.061 Uiso 1 1 calc R A .
H54B H 0.5496 0.4506 0.3496 0.061 Uiso 1 1 calc R . .
H54C H 0.5293 0.4756 0.4211 0.061 Uiso 1 1 calc R . .
C55 C 1.0353(8) 0.4442(6) 0.5070(3) 0.0434(15) Uani 0.50 1 d PU B -1
C56 C 0.9131(11) 0.4473(10) 0.5278(6) 0.052(2) Uani 0.50 1 d PU B -1
H56A H 0.8574 0.3915 0.5505 0.062 Uiso 0.50 1 calc PR B -1
C57 C 0.8682(10) 0.5283(9) 0.5170(4) 0.0647(19) Uani 0.50 1 d PU B -1
H57A H 0.7841 0.5295 0.5325 0.078 Uiso 0.50 1 calc PR B -1
C58 C 0.9515(11) 0.6094(9) 0.4821(4) 0.061(2) Uani 0.50 1 d PU B -1
H58A H 0.9240 0.6666 0.4740 0.074 Uiso 0.50 1 calc PR B -1
C59 C 1.0720(9) 0.6056(7) 0.4598(4) 0.0536(16) Uani 0.50 1 d PU B -1
H59A H 1.1269 0.6595 0.4357 0.064 Uiso 0.50 1 calc PR B -1
C60 C 1.1142(11) 0.5229(8) 0.4723(5) 0.045(2) Uani 0.50 1 d PU B -1
H60A H 1.1979 0.5208 0.4568 0.054 Uiso 0.50 1 calc PR B -1
C61 C 1.0822(10) 0.3536(7) 0.5203(5) 0.058(2) Uani 0.50 1 d PU B -1
H61A H 1.1747 0.3845 0.5412 0.086 Uiso 0.50 1 calc PR B -1
H61B H 1.0851 0.3118 0.4815 0.086 Uiso 0.50 1 calc PR B -1
H61C H 1.0166 0.3065 0.5467 0.086 Uiso 0.50 1 calc PR B -1

loop_
_atom_site_aniso_label
_atom_site_aniso_U_11
_atom_site_aniso_U_22
_atom_site_aniso_U_33
_atom_site_aniso_U_23
_atom_site_aniso_U_13
_atom_site_aniso_U_12
Zr1 0.01633(11) 0.01530(12) 0.01675(12) -0.00045(9) -0.00053(8) 0.00905(9)
Ga1 0.01006(12) 0.00972(12) 0.02012(13) 0.00059(10) -0.00143(9) 0.00458(9)
Ga2 0.01014(12) 0.00974(12) 0.01648(13) 0.00091(9) -0.00130(9) 0.00387(9)
O1 0.0121(7) 0.0162(8) 0.0201(8) 0.0004(6) 0.0000(6) 0.0070(6)
O2 0.0163(8) 0.0179(8) 0.0191(8) 0.0012(7) -0.0015(6) 0.0081(7)
O3 0.0147(8) 0.0170(8) 0.0189(8) 0.0010(6) -0.0004(6) 0.0090(7)
N1 0.0114(9) 0.0111(9) 0.0231(10) 0.0025(8) -0.0008(8) 0.0044(7)
N2 0.0121(9) 0.0076(9) 0.0242(10) 0.0007(8) -0.0028(8) 0.0032(7)
N3 0.0131(9) 0.0124(9) 0.0177(10) 0.0029(8) 0.0009(7) 0.0042(8)
N4 0.0144(9) 0.0118(9) 0.0173(10) 0.0007(8) -0.0029(7) 0.0057(8)
N5 0.0250(11) 0.0252(11) 0.0235(11) 0.0056(9) 0.0062(9) 0.0133(9)
C1 0.0153(12) 0.0136(12) 0.0457(16) 0.0040(11) 0.0007(11) 0.0074(10)
C2 0.0165(12) 0.0161(12) 0.0224(12) 0.0013(10) -0.0016(9) 0.0075(9)
C3 0.0102(11) 0.0162(12) 0.0320(13) 0.0018(10) 0.0014(9) 0.0077(9)
C4 0.0142(11) 0.0141(11) 0.0196(12) 0.0018(9) -0.0025(9) 0.0048(9)
C5 0.0130(11) 0.0146(12) 0.0343(14) 0.0020(10) -0.0004(10) 0.0051(9)
C6 0.0118(11) 0.0104(11) 0.0271(13) 0.0017(9) 0.0005(9) 0.0060(9)
C7 0.0167(11) 0.0141(12) 0.0255(13) 0.0015(10) -0.0033(9) 0.0095(9)
C8 0.0196(12) 0.0171(12) 0.0248(13) 0.0073(10) 0.0023(10) 0.0097(10)
C9 0.0143(11) 0.0136(12) 0.0334(14) 0.0066(10) 0.0007(10) 0.0067(9)
C10 0.0153(11) 0.0133(12) 0.0298(13) -0.0014(10) -0.0032(10) 0.0050(9)
C11 0.0136(11) 0.0156(12) 0.0239(12) 0.0019(10) -0.0003(9) 0.0087(9)
C12 0.0231(13) 0.0203(13) 0.0266(13) 0.0023(10) 0.0025(10) 0.0065(10)
C13 0.0201(13) 0.0187(13) 0.0396(15) 0.0071(11) 0.0023(11) 0.0034(10)
C14 0.0254(13) 0.0187(13) 0.0256(13) 0.0043(10) -0.0057(10) 0.0078(10)
C15 0.0089(10) 0.0091(11) 0.0308(13) 0.0011(9) -0.0025(9) 0.0031(9)
C16 0.0136(11) 0.0156(12) 0.0301(13) -0.0028(10) -0.0030(10) 0.0057(9)
C17 0.0190(13) 0.0181(13) 0.0420(16) -0.0090(12) -0.0010(11) 0.0060(10)
C18 0.0154(12) 0.0134(13) 0.0594(19) 0.0036(12) 0.0043(12) 0.0060(10)
C19 0.0146(12) 0.0182(13) 0.0468(16) 0.0117(12) 0.0020(11) 0.0060(10)
C20 0.0096(11) 0.0154(12) 0.0350(14) 0.0051(10) 0.0000(10) 0.0039(9)
C21 0.0190(12) 0.0236(14) 0.0312(14) 0.0105(11) -0.0003(10) 0.0042(10)
C22 0.0400(17) 0.0142(14) 0.088(3) 0.0050(15) 0.0164(17) 0.0117(13)
C23 0.0305(14) 0.0248(14) 0.0269(14) -0.0044(11) -0.0088(11) 0.0089(11)
C24 0.0189(12) 0.0193(13) 0.0370(15) 0.0105(11) -0.0001(10) 0.0096(10)
C25 0.0188(12) 0.0155(12) 0.0177(11) 0.0029(9) -0.0002(9) 0.0092(9)
C26 0.0134(11) 0.0184(12) 0.0220(12) 0.0027(10) -0.0020(9) 0.0082(9)
C27 0.0148(11) 0.0182(12) 0.0149(11) 0.0008(9) -0.0017(9) 0.0046(9)
C28 0.0176(12) 0.0189(13) 0.0339(14) 0.0006(11) -0.0060(10) 0.0046(10)
C29 0.0126(11) 0.0155(12) 0.0230(12) 0.0063(10) -0.0007(9) 0.0050(9)
C30 0.0173(12) 0.0155(12) 0.0267(13) 0.0041(10) 0.0019(10) 0.0068(10)
C31 0.0200(12) 0.0147(12) 0.0369(15) 0.0040(11) -0.0016(11) 0.0048(10)
C32 0.0172(12) 0.0213(13) 0.0375(15) 0.0146(11) 0.0025(11) 0.0065(10)
C33 0.0191(12) 0.0304(14) 0.0268(13) 0.0125(11) 0.0057(10) 0.0104(11)
C34 0.0161(11) 0.0227(13) 0.0230(12) 0.0060(10) 0.0003(9) 0.0090(10)
C35 0.0324(15) 0.0297(15) 0.0238(13) 0.0008(11) 0.0072(11) 0.0091(12)
C36 0.0282(15) 0.0303(16) 0.0511(18) 0.0215(14) 0.0084(13) 0.0062(12)
C37 0.0347(15) 0.0165(13) 0.0329(15) -0.0025(11) 0.0096(12) 0.0034(11)
C38 0.0105(11) 0.0114(11) 0.0252(12) -0.0007(9) -0.0049(9) 0.0028(9)
C39 0.0171(12) 0.0157(12) 0.0236(12) -0.0022(10) -0.0053(9) 0.0058(9)
C40 0.0221(13) 0.0211(13) 0.0261(13) -0.0068(11) -0.0047(10) 0.0077(10)
C41 0.0217(13) 0.0131(12) 0.0364(15) -0.0018(11) -0.0067(11) 0.0055(10)
C42 0.0174(12) 0.0151(12) 0.0292(13) 0.0054(10) -0.0020(10) 0.0051(10)
C43 0.0115(11) 0.0135(11) 0.0239(12) 0.0013(9) -0.0025(9) 0.0046(9)
C44 0.0178(12) 0.0155(12) 0.0259(13) 0.0037(10) 0.0009(10) 0.0053(10)
C45 0.0535(19) 0.0153(14) 0.0453(18) -0.0045(12) -0.0057(14) 0.0109(13)
C46 0.0287(14) 0.0220(13) 0.0237(13) -0.0009(10) -0.0010(10) 0.0096(11)
C47 0.0426(18) 0.058(2) 0.056(2) 0.0305(17) 0.0276(15) 0.0324(16)
C48 0.0375(17) 0.055(2) 0.0430(17) 0.0138(15) 0.0128(14) 0.0312(15)
C49 0.0289(14) 0.0222(13) 0.0293(14) 0.0067(11) 0.0047(11) 0.0095(11)
C50 0.0458(17) 0.0446(18) 0.0311(15) 0.0135(13) 0.0038(13) 0.0237(15)
N6 0.0312(12) 0.0217(11) 0.0277(12) -0.0045(9) -0.0061(9) 0.0155(9)
C51 0.063(5) 0.029(3) 0.049(3) -0.011(4) -0.030(4) 0.032(4)
C52 0.112(10) 0.052(5) 0.028(3) -0.009(3) -0.027(4) 0.044(6)
C51A 0.068(9) 0.035(6) 0.047(7) -0.016(7) -0.022(7) 0.031(8)
C52A 0.084(12) 0.041(9) 0.039(7) -0.016(6) -0.029(7) 0.039(9)
C53 0.0347(15) 0.0292(14) 0.0251(13) -0.0008(11) -0.0011(11) 0.0210(12)
C54 0.0461(18) 0.0267(15) 0.0506(19) -0.0056(13) -0.0164(14) 0.0176(14)
C55 0.048(4) 0.047(4) 0.029(3) -0.008(3) 0.001(3) 0.014(3)
C56 0.051(4) 0.063(6) 0.035(4) -0.016(4) 0.005(3) 0.019(3)
C57 0.066(4) 0.077(5) 0.052(4) -0.028(4) -0.006(3) 0.037(4)
C58 0.076(4) 0.063(6) 0.048(4) -0.025(4) -0.028(3) 0.038(4)
C59 0.066(4) 0.048(4) 0.041(4) -0.009(3) -0.015(3) 0.018(3)
C60 0.046(4) 0.040(5) 0.039(4) -0.008(4) -0.001(3) 0.009(3)
C61 0.071(6) 0.052(5) 0.051(5) -0.003(4) 0.004(4) 0.028(4)

loop_
_atom_type_symbol
_atom_type_description
_atom_type_scat_dispersion_real
_atom_type_scat_dispersion_imag
_atom_type_scat_source
C C 0.0033 0.0016 'International Tables Vol C Tables 4.2.6.8 and 6.1.1.4'
H H 0.0000 0.0000 'International Tables Vol C Tables 4.2.6.8 and 6.1.1.4'
N N 0.0061 0.0033 'International Tables Vol C Tables 4.2.6.8 and 6.1.1.4'
O O 0.0106 0.0060 'International Tables Vol C Tables 4.2.6.8 and 6.1.1.4'
Ga Ga 0.2307 1.6083 'International Tables Vol C Tables 4.2.6.8 and 6.1.1.4'
Zr Zr -2.9673 0.5597 'International Tables Vol C Tables 4.2.6.8 and 6.1.1.4'

loop_
_geom_angle_atom_site_label_1
_geom_angle_atom_site_label_2
_geom_angle_atom_site_label_3
_geom_angle
O2 Zr1 O3 103.40(6)
O2 Zr1 N6 111.54(7)
O3 Zr1 N6 110.88(7)
O2 Zr1 N5 107.92(7)
O3 Zr1 N5 114.67(7)
N6 Zr1 N5 108.37(8)
O1 Ga1 O2 111.93(7)
O1 Ga1 N2 111.97(7)
O2 Ga1 N2 110.47(7)
O1 Ga1 N1 116.48(7)
O2 Ga1 N1 108.70(7)
N2 Ga1 N1 96.26(7)
O1 Ga2 O3 116.12(7)
O1 Ga2 N4 112.44(7)
O3 Ga2 N4 106.91(7)
O1 Ga2 N3 118.55(7)
O3 Ga2 N3 105.45(7)
N4 Ga2 N3 94.87(7)
Ga2 O1 Ga1 126.37(8)
Ga1 O2 Zr1 133.11(8)
Ga2 O3 Zr1 128.47(8)
C2 N1 C6 117.75(18)
C2 N1 Ga1 123.06(15)
C6 N1 Ga1 118.97(13)
C4 N2 C15 118.80(18)
C4 N2 Ga1 123.90(15)
C15 N2 Ga1 117.25(13)
C25 N3 C29 115.90(18)
C25 N3 Ga2 116.82(14)
C29 N3 Ga2 126.97(14)
C27 N4 C38 117.12(18)
C27 N4 Ga2 117.45(15)
C38 N4 Ga2 125.29(14)
C47 N5 C49 111.0(2)
C47 N5 Zr1 127.92(17)
C49 N5 Zr1 121.04(15)
C2 C1 H1A 109.5
C2 C1 H1B 109.5
H1A C1 H1B 109.5
C2 C1 H1C 109.5
H1A C1 H1C 109.5
H1B C1 H1C 109.5
N1 C2 C3 124.3(2)
N1 C2 C1 118.6(2)
C3 C2 C1 117.1(2)
C2 C3 C4 128.0(2)
C2 C3 H3A 116.0
C4 C3 H3A 116.0
N2 C4 C3 123.3(2)
N2 C4 C5 119.08(19)
C3 C4 C5 117.55(19)
C4 C5 H5A 109.5
C4 C5 H5B 109.5
H5A C5 H5B 109.5
C4 C5 H5C 109.5
H5A C5 H5C 109.5
H5B C5 H5C 109.5
C7 C6 C11 121.6(2)
C7 C6 N1 119.4(2)
C11 C6 N1 119.0(2)
C8 C7 C6 118.0(2)
C8 C7 C14 120.9(2)
C6 C7 C14 121.1(2)
C9 C8 C7 122.0(2)
C9 C8 H8A 119.0
C7 C8 H8A 119.0
C10 C9 C8 118.0(2)
C10 C9 C13 120.9(2)
C8 C9 C13 121.1(2)
C9 C10 C11 122.2(2)
C9 C10 H10A 118.9
C11 C10 H10A 118.9
C10 C11 C6 118.1(2)
C10 C11 C12 120.8(2)
C6 C11 C12 121.1(2)
C11 C12 H12A 109.5
C11 C12 H12B 109.5
H12A C12 H12B 109.5
C11 C12 H12C 109.5
H12A C12 H12C 109.5
H12B C12 H12C 109.5
C9 C13 H13A 109.5
C9 C13 H13B 109.5
H13A C13 H13B 109.5
C9 C13 H13C 109.5
H13A C13 H13C 109.5
H13B C13 H13C 109.5
C7 C14 H14A 109.5
C7 C14 H14B 109.5
H14A C14 H14B 109.5
C7 C14 H14C 109.5
H14A C14 H14C 109.5
H14B C14 H14C 109.5
C20 C15 C16 122.0(2)
C20 C15 N2 119.1(2)
C16 C15 N2 118.9(2)
C17 C16 C15 117.4(2)
C17 C16 C23 121.5(2)
C15 C16 C23 121.1(2)
C18 C17 C16 122.1(2)
C18 C17 H17A 118.9
C16 C17 H17A 118.9
C17 C18 C19 118.9(2)
C17 C18 C22 120.7(3)
C19 C18 C22 120.4(3)
C18 C19 C20 121.5(2)
C18 C19 H19A 119.2
C20 C19 H19A 119.2
C19 C20 C15 117.9(2)
C19 C20 C21 121.4(2)
C15 C20 C21 120.6(2)
C20 C21 H21A 109.5
C20 C21 H21B 109.5
H21A C21 H21B 109.5
C20 C21 H21C 109.5
H21A C21 H21C 109.5
H21B C21 H21C 109.5
C18 C22 H22A 109.5
C18 C22 H22B 109.5
H22A C22 H22B 109.5
C18 C22 H22C 109.5
H22A C22 H22C 109.5
H22B C22 H22C 109.5
C16 C23 H23A 109.5
C16 C23 H23B 109.5
H23A C23 H23B 109.5
C16 C23 H23C 109.5
H23A C23 H23C 109.5
H23B C23 H23C 109.5
C25 C24 H24A 109.5
C25 C24 H24B 109.5
H24A C24 H24B 109.5
C25 C24 H24C 109.5
H24A C24 H24C 109.5
H24B C24 H24C 109.5
N3 C25 C26 124.0(2)
N3 C25 C24 119.5(2)
C26 C25 C24 116.5(2)
C25 C26 C27 127.8(2)
C25 C26 H26A 116.1
C27 C26 H26A 116.1
N4 C27 C26 123.2(2)
N4 C27 C28 120.2(2)
C26 C27 C28 116.6(2)
C27 C28 H28A 109.5
C27 C28 H28B 109.5
H28A C28 H28B 109.5
C27 C28 H28C 109.5
H28A C28 H28C 109.5
H28B C28 H28C 109.5
C34 C29 C30 121.3(2)
C34 C29 N3 118.6(2)
C30 C29 N3 119.9(2)
C31 C30 C29 118.2(2)
C31 C30 C37 120.4(2)
C29 C30 C37 121.5(2)
C32 C31 C30 122.1(2)
C32 C31 H31A 119.0
C30 C31 H31A 119.0
C31 C32 C33 118.3(2)
C31 C32 C36 120.5(2)
C33 C32 C36 121.2(2)
C32 C33 C34 121.8(2)
C32 C33 H33A 119.1
C34 C33 H33A 119.1
C29 C34 C33 118.2(2)
C29 C34 C35 120.6(2)
C33 C34 C35 121.2(2)
C34 C35 H35A 109.5
C34 C35 H35B 109.5
H35A C35 H35B 109.5
C34 C35 H35C 109.5
H35A C35 H35C 109.5
H35B C35 H35C 109.5
C32 C36 H36A 109.5
C32 C36 H36B 109.5
H36A C36 H36B 109.5
C32 C36 H36C 109.5
H36A C36 H36C 109.5
H36B C36 H36C 109.5
C30 C37 H37A 109.5
C30 C37 H37B 109.5
H37A C37 H37B 109.5
C30 C37 H37C 109.5
H37A C37 H37C 109.5
H37B C37 H37C 109.5
C43 C38 C39 121.2(2)
C43 C38 N4 120.4(2)
C39 C38 N4 118.3(2)
C40 C39 C38 118.3(2)
C40 C39 C46 120.7(2)
C38 C39 C46 121.0(2)
C41 C40 C39 121.9(2)
C41 C40 H40A 119.0
C39 C40 H40A 119.0
C40 C41 C42 118.1(2)
C40 C41 C45 121.6(2)
C42 C41 C45 120.3(2)
C41 C42 C43 122.0(2)
C41 C42 H42A 119.0
C43 C42 H42A 119.0
C38 C43 C42 118.0(2)
C38 C43 C44 122.4(2)
C42 C43 C44 119.5(2)
C43 C44 H44A 109.5
C43 C44 H44B 109.5
H44A C44 H44B 109.5
C43 C44 H44C 109.5
H44A C44 H44C 109.5
H44B C44 H44C 109.5
C41 C45 H45A 109.5
C41 C45 H45B 109.5
H45A C45 H45B 109.5
C41 C45 H45C 109.5
H45A C45 H45C 109.5
H45B C45 H45C 109.5
C39 C46 H46A 109.5
C39 C46 H46B 109.5
H46A C46 H46B 109.5
C39 C46 H46C 109.5
H46A C46 H46C 109.5
H46B C46 H46C 109.5
N5 C47 C48 112.4(2)
N5 C47 H47A 109.1
C48 C47 H47A 109.1
N5 C47 H47B 109.1
C48 C47 H47B 109.1
H47A C47 H47B 107.9
C47 C48 H48A 109.5
C47 C48 H48B 109.5
H48A C48 H48B 109.5
C47 C48 H48C 109.5
H48A C48 H48C 109.5
H48B C48 H48C 109.5
N5 C49 C50 114.9(2)
N5 C49 H49A 108.6
C50 C49 H49A 108.6
N5 C49 H49B 108.6
C50 C49 H49B 108.6
H49A C49 H49B 107.5
C49 C50 H50A 109.5
C49 C50 H50B 109.5
H50A C50 H50B 109.5
C49 C50 H50C 109.5
H50A C50 H50C 109.5
H50B C50 H50C 109.5
C53 N6 C51A 117(3)
C53 N6 C51 112.8(9)
C53 N6 Zr1 130.92(16)
C51A N6 Zr1 112(3)
C51 N6 Zr1 115.8(10)
N6 C51 C52 113.8(7)
N6 C51 H51A 108.8
C52 C51 H51A 108.8
N6 C51 H51B 108.8
C52 C51 H51B 108.8
H51A C51 H51B 107.7
N6 C51A C52A 112.9(19)
N6 C51A H51C 109.0
C52A C51A H51C 109.0
N6 C51A H51D 109.0
C52A C51A H51D 109.0
H51C C51A H51D 107.8
C51A C52A H52D 109.5
C51A C52A H52E 109.5
H52D C52A H52E 109.5
C51A C52A H52F 109.5
H52D C52A H52F 109.5
H52E C52A H52F 109.5
N6 C53 C54 115.0(2)
N6 C53 H53A 108.5
C54 C53 H53A 108.5
N6 C53 H53B 108.5
C54 C53 H53B 108.5
H53A C53 H53B 107.5
C53 C54 H54A 109.5
C53 C54 H54B 109.5
H54A C54 H54B 109.5
C53 C54 H54C 109.5
H54A C54 H54C 109.5
H54B C54 H54C 109.5
C56 C55 C60 118.9(8)
C56 C55 C61 121.1(9)
C60 C55 C61 120.0(8)
C55 C56 C57 122.6(11)
C55 C56 H56A 118.7
C57 C56 H56A 118.7
C56 C57 C58 117.7(10)
C56 C57 H57A 121.1
C58 C57 H57A 121.1
C59 C58 C57 120.1(10)
C59 C58 H58A 119.9
C57 C58 H58A 119.9
C58 C59 C60 120.2(10)
C58 C59 H59A 119.9
C60 C59 H59A 119.9
C55 C60 C59 120.4(10)
C55 C60 H60A 119.8
C59 C60 H60A 119.8

loop_
_geom_bond_atom_site_label_1
_geom_bond_atom_site_label_2
_geom_bond_distance
Zr1 O2 1.9272(15)
Zr1 O3 1.9455(15)
Zr1 N6 2.062(2)
Zr1 N5 2.093(2)
Ga1 O1 1.8076(15)
Ga1 O2 1.8247(15)
Ga1 N2 1.9372(18)
Ga1 N1 1.9425(18)
Ga2 O1 1.7879(14)
Ga2 O3 1.8335(15)
Ga2 N4 1.9588(18)
Ga2 N3 1.9624(18)
N1 C2 1.333(3)
N1 C6 1.444(3)
N2 C4 1.333(3)
N2 C15 1.443(3)
N3 C25 1.339(3)
N3 C29 1.451(3)
N4 C27 1.333(3)
N4 C38 1.445(3)
N5 C47 1.453(3)
N5 C49 1.464(3)
C1 C2 1.511(3)
C1 H1A 0.9800
C1 H1B 0.9800
C1 H1C 0.9800
C2 C3 1.397(3)
C3 C4 1.403(3)
C3 H3A 0.9500
C4 C5 1.503(3)
C5 H5A 0.9800
C5 H5B 0.9800
C5 H5C 0.9800
C6 C7 1.396(3)
C6 C11 1.398(3)
C7 C8 1.395(3)
C7 C14 1.509(3)
C8 C9 1.394(3)
C8 H8A 0.9500
C9 C10 1.386(3)
C9 C13 1.510(3)
C10 C11 1.390(3)
C10 H10A 0.9500
C11 C12 1.505(3)
C12 H12A 0.9800
C12 H12B 0.9800
C12 H12C 0.9800
C13 H13A 0.9800
C13 H13B 0.9800
C13 H13C 0.9800
C14 H14A 0.9800
C14 H14B 0.9800
C14 H14C 0.9800
C15 C20 1.396(3)
C15 C16 1.401(3)
C16 C17 1.396(3)
C16 C23 1.505(3)
C17 C18 1.379(4)
C17 H17A 0.9500
C18 C19 1.387(4)
C18 C22 1.517(3)
C19 C20 1.396(3)
C19 H19A 0.9500
C20 C21 1.498(3)
C21 H21A 0.9800
C21 H21B 0.9800
C21 H21C 0.9800
C22 H22A 0.9800
C22 H22B 0.9800
C22 H22C 0.9800
C23 H23A 0.9800
C23 H23B 0.9800
C23 H23C 0.9800
C24 C25 1.512(3)
C24 H24A 0.9800
C24 H24B 0.9800
C24 H24C 0.9800
C25 C26 1.394(3)
C26 C27 1.395(3)
C26 H26A 0.9500
C27 C28 1.515(3)
C28 H28A 0.9800
C28 H28B 0.9800
C28 H28C 0.9800
C29 C34 1.396(3)
C29 C30 1.397(3)
C30 C31 1.393(3)
C30 C37 1.501(3)
C31 C32 1.385(4)
C31 H31A 0.9500
C32 C33 1.388(4)
C32 C36 1.515(3)
C33 C34 1.397(3)
C33 H33A 0.9500
C34 C35 1.506(3)
C35 H35A 0.9800
C35 H35B 0.9800
C35 H35C 0.9800
C36 H36A 0.9800
C36 H36B 0.9800
C36 H36C 0.9800
C37 H37A 0.9800
C37 H37B 0.9800
C37 H37C 0.9800
C38 C43 1.393(3)
C38 C39 1.404(3)
C39 C40 1.392(3)
C39 C46 1.507(3)
C40 C41 1.390(4)
C40 H40A 0.9500
C41 C42 1.390(3)
C41 C45 1.510(3)
C42 C43 1.398(3)
C42 H42A 0.9500
C43 C44 1.506(3)
C44 H44A 0.9800
C44 H44B 0.9800
C44 H44C 0.9800
C45 H45A 0.9800
C45 H45B 0.9800
C45 H45C 0.9800
C46 H46A 0.9800
C46 H46B 0.9800
C46 H46C 0.9800
C47 C48 1.514(4)
C47 H47A 0.9900
C47 H47B 0.9900
C48 H48A 0.9800
C48 H48B 0.9800
C48 H48C 0.9800
C49 C50 1.522(4)
C49 H49A 0.9900
C49 H49B 0.9900
C50 H50A 0.9800
C50 H50B 0.9800
C50 H50C 0.9800
N6 C53 1.456(3)
N6 C51A 1.464(15)
N6 C51 1.480(6)
C51 C52 1.531(8)
C51 H51A 0.9900
C51 H51B 0.9900
C52 H52A 0.9800
C52 H52B 0.9800
C52 H52C 0.9800
C51A C52A 1.521(15)
C51A H51C 0.9900
C51A H51D 0.9900
C52A H52D 0.9800
C52A H52E 0.9800
C52A H52F 0.9800
C53 C54 1.523(4)
C53 H53A 0.9900
C53 H53B 0.9900
C54 H54A 0.9800
C54 H54B 0.9800
C54 H54C 0.9800
C55 C56 1.374(12)
C55 C60 1.377(13)
C55 C61 1.530(10)
C56 C57 1.383(13)
C56 H56A 0.9500
C57 C58 1.415(15)
C57 H57A 0.9500
C58 C59 1.372(13)
C58 H58A 0.9500
C59 C60 1.396(12)
C59 H59A 0.9500
C60 H60A 0.9500
C61 H61A 0.9800
C61 H61B 0.9800
C61 H61C 0.9800
